data_4342893
loop_
_publ_author_name
'Mokhtarzadeh, Charles C.'
'Margulieux, Grant W.'
'Carpenter, Alex E.'
'Weidemann, Nils'
'Moore, Curtis E.'
'Rheingold, Arnold L.'
'Figueroa, Joshua S.'

_publ_section_title
;
 Synthesis and protonation of an encumbered iron tetraisocyanide dianion.
;
_journal_issue 11
_journal_name_full 'Inorganic chemistry'
_journal_page_first 5579
_journal_page_last 5587
_journal_paper_doi 10.1021/acs.inorgchem.5b00730
_journal_volume 54
_journal_year 2015
_chemical_formula_moiety 'C29 H25 Fe N O4'
_chemical_formula_sum 'C29 H25 Fe N O4'
_chemical_formula_weight 507.35
_chemical_name_systematic Fe(CO)4(CNArMes2)
_space_group_crystal_system monoclinic
_space_group_IT_number 11
_space_group_name_Hall '-P 2yb'
_space_group_name_H-M_alt 'P 1 21/m 1'
_symmetry_space_group_name_Hall '-P 2yb'
_symmetry_space_group_name_H-M 'P 1 21/m 1'
_atom_sites_solution_hydrogens geom
_atom_sites_solution_primary iterative
_atom_sites_solution_secondary difmap
_audit_creation_date 2015-03-16
_audit_creation_method
;
Olex2 1.2-beta
(compiled 2015.01.26 svn.r3150 for OlexSys, GUI svn.r4998)
;
_cell_angle_alpha 90
_cell_angle_beta 96.625(2)
_cell_angle_gamma 90
_cell_formula_units_Z 2
_cell_length_a 8.2857(3)
_cell_length_b 18.0545(7)
_cell_length_c 8.6241(3)
_cell_measurement_reflns_used 3546
_cell_measurement_temperature 100
_cell_measurement_theta_max 25.35
_cell_measurement_theta_min 2.38
_cell_volume 1281.50(8)
_computing_cell_refinement 'SAINT v8.34A (Bruker, 2013)'
_computing_data_collection 'APEX2 v2013.6-2 (Bruker, 2013)'
_computing_data_reduction 'SAINT v8.34A (Bruker, 2013)'
_computing_molecular_graphics 'Olex2 (Dolomanov et al., 2009)'
_computing_publication_material 'Olex2 (Dolomanov et al., 2009)'
_computing_structure_refinement 'ShelXL (Sheldrick, 2008)'
_computing_structure_solution 'olex2.solve (Bourhis et al., 2015)'
_diffrn_ambient_temperature 100.0
_diffrn_detector 'Bruker APEX CCD'
_diffrn_detector_area_resol_mean 8.0
_diffrn_detector_type 'CCD Area Detector'
_diffrn_measured_fraction_theta_full 0.993
_diffrn_measured_fraction_theta_max 0.992
_diffrn_measurement_device 'Kappa Four-Circle Diffractometer'
_diffrn_measurement_device_type 'Bruker X8 APEX Mo'
_diffrn_measurement_method '\w and \f scans'
_diffrn_radiation_monochromator graphite
_diffrn_radiation_probe x-ray
_diffrn_radiation_type MoK\a
_diffrn_radiation_wavelength 0.71073
_diffrn_reflns_av_R_equivalents 0.0252
_diffrn_reflns_av_unetI/netI 0.0259
_diffrn_reflns_laue_measured_fraction_full 0.993
_diffrn_reflns_laue_measured_fraction_max 0.992
_diffrn_reflns_limit_h_max 9
_diffrn_reflns_limit_h_min -9
_diffrn_reflns_limit_k_max 21
_diffrn_reflns_limit_k_min -21
_diffrn_reflns_limit_l_max 10
_diffrn_reflns_limit_l_min -9
_diffrn_reflns_number 8480
_diffrn_reflns_point_group_measured_fraction_full 0.993
_diffrn_reflns_point_group_measured_fraction_max 0.992
_diffrn_reflns_theta_full 25.242
_diffrn_reflns_theta_max 25.351
_diffrn_reflns_theta_min 2.256
_diffrn_source 'sealed tube'
_diffrn_source_type fine-focus
_diffrn_standards_number 0
_exptl_absorpt_coefficient_mu 0.623
_exptl_absorpt_correction_T_max 0.9764
_exptl_absorpt_correction_T_min 0.7724
_exptl_absorpt_correction_type multi-scan
_exptl_absorpt_process_details
;
SADABS-2012/1 (Bruker,2012) was used for absorption correction.
wR2(int) was 0.0488 before and 0.0404 after correction.
The Ratio of minimum to maximum transmission is 0.7911.
The \l/2 correction factor is 0.0015.
;
_exptl_crystal_colour 'Light Yellow'
_exptl_crystal_colour_modifier light
_exptl_crystal_colour_primary yellow
_exptl_crystal_density_diffrn 1.315
_exptl_crystal_description Block
_exptl_crystal_F_000 528
_exptl_crystal_recrystallization_method 'Crystalized From Pentane at -40C'
_exptl_crystal_size_max 0.437
_exptl_crystal_size_mid 0.381
_exptl_crystal_size_min 0.194
_refine_diff_density_max 0.410
_refine_diff_density_min -0.281
_refine_diff_density_rms 0.052
_refine_ls_extinction_method none
_refine_ls_goodness_of_fit_ref 1.073
_refine_ls_hydrogen_treatment constr
_refine_ls_matrix_type full
_refine_ls_number_parameters 175
_refine_ls_number_reflns 2407
_refine_ls_number_restraints 0
_refine_ls_restrained_S_all 1.073
_refine_ls_R_factor_all 0.0374
_refine_ls_R_factor_gt 0.0313
_refine_ls_shift/su_max 0.000
_refine_ls_shift/su_mean 0.000
_refine_ls_structure_factor_coef Fsqd
_refine_ls_weighting_details 'w=1/[\s^2^(Fo^2^)+(0.0271P)^2^+1.0050P] where P=(Fo^2^+2Fc^2^)/3'
_refine_ls_weighting_scheme calc
_refine_ls_wR_factor_gt 0.0722
_refine_ls_wR_factor_ref 0.0755
_reflns_Friedel_coverage 0.000
_reflns_number_gt 2140
_reflns_number_total 2407
_reflns_threshold_expression 'I > 2\s(I)'
_cod_data_source_file ic5b00730_si_002.cif
_cod_data_source_block JFig956
_cod_depositor_comments
;
The following automatic conversions were performed:

'_diffrn_radiation_probe' value 'X-ray' changed to 'x-ray' according
to
/usr/data/users/saulius/crontab/automatic-downloads/rss-feeds/ACS/lib/dictionaries/cif_core.dic
dictionary named 'cif_core.dic' version 2.4.2 from 2011-04-26.

'_exptl_crystal_colour_modifier' value 'Light' changed to 'light'
according to
/usr/data/users/saulius/crontab/automatic-downloads/rss-feeds/ACS/lib/dictionaries/cif_core.dic
dictionary named 'cif_core.dic' version 2.4.2 from 2011-04-26.

'_exptl_crystal_colour_primary' value 'Yellow' changed to 'yellow'
according to
/usr/data/users/saulius/crontab/automatic-downloads/rss-feeds/ACS/lib/dictionaries/cif_core.dic
dictionary named 'cif_core.dic' version 2.4.2 from 2011-04-26.

Automatic conversion script
Id: cif_fix_values 3271 2015-04-21 07:52:19Z andrius 

 Adding full bibliography for 4342892--4342900.cif.
;
_cod_database_code 4342893
_shelxl_version_number 2014/6
_shelx_space_group_comment
;
The symmetry employed for this shelxl refinement is uniquely defined
by the following loop, which should always be used as a source of
symmetry information in preference to the above space-group names.
They are only intended as comments.
;
_shelx_estimated_absorpt_t_max 0.889
_shelx_estimated_absorpt_t_min 0.773
_olex2_refinement_description
;
1. Fixed Uiso
 At 1.2 times of:
  All C(H) groups
 At 1.5 times of:
  All C(H,H,H) groups
2.a Aromatic/amide H refined with riding coordinates:
 C7(H7), C8(H8), C11(H11), C13(H13)
2.b Idealised Me refined as rotating group:
 C15(H15A,H15B,H15C), C16(H16A,H16B,H16C), C17(H17A,H17B,H17C)
;
_shelx_shelxl_version_number 2014/7
_olex2_submission_special_instructions 'No special instructions were received'

loop_
_space_group_symop_operation_xyz
'x, y, z'
'-x, y+1/2, -z'
'-x, -y, -z'
'x, -y-1/2, z'

loop_
_atom_site_label
_atom_site_type_symbol
_atom_site_fract_x
_atom_site_fract_y
_atom_site_fract_z
_atom_site_U_iso_or_equiv
_atom_site_adp_type
_atom_site_occupancy
_atom_site_site_symmetry_order
_atom_site_calc_flag
_atom_site_refinement_flags_posn
_atom_site_refinement_flags_adp
_atom_site_refinement_flags_occupancy
Fe1 Fe 0.56899(4) 0.7500 0.42521(4) 0.01386(12) Uani 1 2 d S T P
O2 O 0.8773(2) 0.7500 0.6329(2) 0.0256(4) Uani 1 2 d S T P
O3 O 0.64302(18) 0.60346(7) 0.29764(17) 0.0294(3) Uani 1 1 d . . .
O4 O 0.3826(2) 0.7500 0.6968(2) 0.0260(4) Uani 1 2 d S T P
N1 N 0.2518(3) 0.7500 0.2126(2) 0.0151(5) Uani 1 2 d S T P
C1 C 0.3745(3) 0.7500 0.2918(3) 0.0156(5) Uani 1 2 d S T P
C2 C 0.7581(3) 0.7500 0.5514(3) 0.0179(6) Uani 1 2 d S T P
C3 C 0.6158(2) 0.66084(11) 0.3451(2) 0.0201(4) Uani 1 1 d . . .
C4 C 0.4541(3) 0.7500 0.5910(3) 0.0183(6) Uani 1 2 d S T P
C5 C 0.0930(3) 0.7500 0.1372(3) 0.0134(5) Uani 1 2 d S T P
C6 C 0.0175(2) 0.68156(9) 0.10279(19) 0.0137(4) Uani 1 1 d . . .
C7 C -0.1422(2) 0.68321(10) 0.0325(2) 0.0160(4) Uani 1 1 d . . .
H7 H -0.1978 0.6380 0.0073 0.019 Uiso 1 1 calc R . .
C8 C -0.2213(3) 0.7500 -0.0011(3) 0.0182(6) Uani 1 2 d S T P
H8 H -0.3309 0.7500 -0.0477 0.022 Uiso 1 2 calc RS T P
C9 C 0.1105(2) 0.61144(9) 0.1397(2) 0.0137(4) Uani 1 1 d . . .
C10 C 0.1429(2) 0.58695(10) 0.2953(2) 0.0163(4) Uani 1 1 d . . .
C11 C 0.2419(2) 0.52517(10) 0.3274(2) 0.0184(4) Uani 1 1 d . . .
H11 H 0.2624 0.5080 0.4320 0.022 Uiso 1 1 calc R . .
C12 C 0.3115(2) 0.48809(9) 0.2107(2) 0.0174(4) Uani 1 1 d . . .
C13 C 0.2753(2) 0.51219(9) 0.0577(2) 0.0167(4) Uani 1 1 d . . .
H13 H 0.3206 0.4865 -0.0233 0.020 Uiso 1 1 calc R . .
C14 C 0.1746(2) 0.57292(9) 0.0194(2) 0.0150(4) Uani 1 1 d . . .
C15 C 0.0719(2) 0.62598(11) 0.4267(2) 0.0224(4) Uani 1 1 d . . .
H15A H 0.1577 0.6536 0.4898 0.034 Uiso 1 1 calc GR . .
H15B H 0.0249 0.5893 0.4923 0.034 Uiso 1 1 calc GR . .
H15C H -0.0131 0.6604 0.3832 0.034 Uiso 1 1 calc GR . .
C16 C 0.4216(2) 0.42223(10) 0.2498(2) 0.0258(4) Uani 1 1 d . . .
H16A H 0.3562 0.3794 0.2736 0.039 Uiso 1 1 calc GR . .
H16B H 0.4997 0.4340 0.3406 0.039 Uiso 1 1 calc GR . .
H16C H 0.4803 0.4107 0.1604 0.039 Uiso 1 1 calc GR . .
C17 C 0.1368(2) 0.59595(10) -0.1492(2) 0.0203(4) Uani 1 1 d . . .
H17A H 0.2005 0.5657 -0.2144 0.030 Uiso 1 1 calc GR . .
H17B H 0.1646 0.6483 -0.1602 0.030 Uiso 1 1 calc GR . .
H17C H 0.0207 0.5888 -0.1826 0.030 Uiso 1 1 calc GR . .

loop_
_atom_site_aniso_label
_atom_site_aniso_U_11
_atom_site_aniso_U_22
_atom_site_aniso_U_33
_atom_site_aniso_U_23
_atom_site_aniso_U_13
_atom_site_aniso_U_12
Fe1 0.0133(2) 0.01383(19) 0.0136(2) 0.000 -0.00199(14) 0.000
O2 0.0165(10) 0.0389(12) 0.0199(10) 0.000 -0.0049(8) 0.000
O3 0.0317(8) 0.0192(7) 0.0373(9) -0.0089(6) 0.0044(7) 0.0022(6)
O4 0.0247(11) 0.0312(11) 0.0234(11) 0.000 0.0092(9) 0.000
N1 0.0173(12) 0.0126(10) 0.0146(11) 0.000 -0.0021(9) 0.000
C1 0.0206(14) 0.0112(12) 0.0154(13) 0.000 0.0033(11) 0.000
C2 0.0189(14) 0.0195(13) 0.0162(13) 0.000 0.0064(11) 0.000
C3 0.0166(10) 0.0235(10) 0.0196(10) 0.0018(8) -0.0001(8) -0.0002(8)
C4 0.0173(14) 0.0138(12) 0.0220(15) 0.000 -0.0053(12) 0.000
C5 0.0131(13) 0.0179(12) 0.0084(12) 0.000 -0.0020(9) 0.000
C6 0.0182(9) 0.0138(9) 0.0089(8) 0.0001(6) 0.0010(7) -0.0001(7)
C7 0.0187(10) 0.0157(9) 0.0130(9) -0.0013(7) -0.0002(7) -0.0043(7)
C8 0.0153(13) 0.0228(13) 0.0154(13) 0.000 -0.0032(10) 0.000
C9 0.0142(9) 0.0111(8) 0.0149(9) 0.0015(7) -0.0022(7) -0.0019(7)
C10 0.0173(9) 0.0161(9) 0.0147(9) 0.0008(7) -0.0019(7) -0.0031(7)
C11 0.0203(10) 0.0169(9) 0.0163(9) 0.0067(7) -0.0050(7) -0.0044(8)
C12 0.0152(9) 0.0116(8) 0.0239(10) 0.0018(7) -0.0036(7) -0.0033(7)
C13 0.0183(9) 0.0140(8) 0.0175(9) -0.0023(7) 0.0010(7) -0.0034(7)
C14 0.0161(9) 0.0135(8) 0.0150(9) 0.0004(7) -0.0006(7) -0.0043(7)
C15 0.0279(11) 0.0256(10) 0.0132(9) 0.0020(8) 0.0004(8) 0.0026(9)
C16 0.0264(11) 0.0181(10) 0.0310(11) 0.0042(8) -0.0043(9) 0.0036(8)
C17 0.0249(10) 0.0224(10) 0.0134(9) 0.0007(7) 0.0012(8) 0.0020(8)

loop_
_atom_type_symbol
_atom_type_description
_atom_type_scat_dispersion_real
_atom_type_scat_dispersion_imag
_atom_type_scat_source
C C 0.0033 0.0016 'International Tables Vol C Tables 4.2.6.8 and 6.1.1.4'
H H 0.0000 0.0000 'International Tables Vol C Tables 4.2.6.8 and 6.1.1.4'
Fe Fe 0.3463 0.8444 'International Tables Vol C Tables 4.2.6.8 and 6.1.1.4'
N N 0.0061 0.0033 'International Tables Vol C Tables 4.2.6.8 and 6.1.1.4'
O O 0.0106 0.0060 'International Tables Vol C Tables 4.2.6.8 and 6.1.1.4'

loop_
_geom_angle_atom_site_label_1
_geom_angle_atom_site_label_2
_geom_angle_atom_site_label_3
_geom_angle
_geom_angle_site_symmetry_1
_geom_angle_site_symmetry_3
C2 Fe1 C1 179.17(11) . .
C2 Fe1 C3 91.20(7) . .
C2 Fe1 C3 91.20(7) . 4_575
C2 Fe1 C4 91.32(11) . .
C3 Fe1 C1 88.42(7) 4_575 .
C3 Fe1 C1 88.42(7) . .
C3 Fe1 C3 125.44(12) 4_575 .
C4 Fe1 C1 89.51(11) . .
C4 Fe1 C3 117.21(6) . 4_575
C4 Fe1 C3 117.21(6) . .
C1 N1 C5 171.6(2) . .
N1 C1 Fe1 178.2(2) . .
O2 C2 Fe1 179.2(2) . .
O3 C3 Fe1 178.02(17) . .
O4 C4 Fe1 179.4(2) . .
N1 C5 C6 118.12(11) . .
N1 C5 C6 118.12(11) . 4_575
C6 C5 C6 123.7(2) . 4_575
C5 C6 C9 119.66(16) . .
C7 C6 C5 116.90(16) . .
C7 C6 C9 123.43(15) . .
C6 C7 H7 119.6 . .
C8 C7 C6 120.82(17) . .
C8 C7 H7 119.6 . .
C7 C8 C7 120.8(2) 4_575 .
C7 C8 H8 119.6 . .
C7 C8 H8 119.6 4_575 .
C10 C9 C6 120.31(15) . .
C14 C9 C6 119.44(15) . .
C14 C9 C10 120.10(16) . .
C9 C10 C15 121.35(16) . .
C11 C10 C9 118.94(16) . .
C11 C10 C15 119.71(16) . .
C10 C11 H11 119.1 . .
C12 C11 C10 121.73(16) . .
C12 C11 H11 119.1 . .
C11 C12 C13 118.42(16) . .
C11 C12 C16 120.51(16) . .
C13 C12 C16 121.07(17) . .
C12 C13 H13 119.1 . .
C12 C13 C14 121.90(16) . .
C14 C13 H13 119.1 . .
C9 C14 C17 121.41(16) . .
C13 C14 C9 118.85(16) . .
C13 C14 C17 119.74(16) . .
C10 C15 H15A 109.5 . .
C10 C15 H15B 109.5 . .
C10 C15 H15C 109.5 . .
H15A C15 H15B 109.5 . .
H15A C15 H15C 109.5 . .
H15B C15 H15C 109.5 . .
C12 C16 H16A 109.5 . .
C12 C16 H16B 109.5 . .
C12 C16 H16C 109.5 . .
H16A C16 H16B 109.5 . .
H16A C16 H16C 109.5 . .
H16B C16 H16C 109.5 . .
C14 C17 H17A 109.5 . .
C14 C17 H17B 109.5 . .
C14 C17 H17C 109.5 . .
H17A C17 H17B 109.5 . .
H17A C17 H17C 109.5 . .
H17B C17 H17C 109.5 . .

loop_
_geom_bond_atom_site_label_1
_geom_bond_atom_site_label_2
_geom_bond_distance
_geom_bond_site_symmetry_2
Fe1 C1 1.869(3) .
Fe1 C2 1.802(3) .
Fe1 C3 1.8112(19) 4_575
Fe1 C3 1.8113(19) .
Fe1 C4 1.807(3) .
O2 C2 1.144(3) .
O3 C3 1.146(2) .
O4 C4 1.143(3) .
N1 C1 1.157(3) .
N1 C5 1.399(3) .
C5 C6 1.401(2) 4_575
C5 C6 1.401(2) .
C6 C7 1.391(2) .
C6 C9 1.497(2) .
C7 H7 0.9500 .
C7 C8 1.387(2) .
C8 C7 1.387(2) 4_575
C8 H8 0.9500 .
C9 C10 1.409(2) .
C9 C14 1.403(2) .
C10 C11 1.394(3) .
C10 C15 1.510(3) .
C11 H11 0.9500 .
C11 C12 1.388(3) .
C12 C13 1.389(3) .
C12 C16 1.513(3) .
C13 H13 0.9500 .
C13 C14 1.394(2) .
C14 C17 1.511(2) .
C15 H15A 0.9800 .
C15 H15B 0.9800 .
C15 H15C 0.9800 .
C16 H16A 0.9800 .
C16 H16B 0.9800 .
C16 H16C 0.9800 .
C17 H17A 0.9800 .
C17 H17B 0.9800 .
C17 H17C 0.9800 .
